data_7025472
loop_
_publ_author_name
'Neu, Rebecca C.'
'Ouyang, Eva Y.'
'Geier, Stephen J.'
'Zhao, Xiaoxi'
'Ramos, Alberto'
'Stephan, Douglas W.'

_publ_section_title
;
 Probing substituent effects on the activation of H(2) by phosphorus and
 boron frustrated Lewis pairs.
;
_journal_issue 18
_journal_name_full 'Dalton transactions (Cambridge, England : 2003)'
_journal_page_first 4285
_journal_page_last 4294
_journal_paper_doi 10.1039/c001133a
_journal_volume 39
_journal_year 2010
_chemical_formula_sum 'C12 H4 B F5 O2'
_chemical_formula_weight 285.96
_space_group_IT_number 14
_symmetry_cell_setting monoclinic
_symmetry_space_group_name_Hall '-P 2yn'
_symmetry_space_group_name_H-M 'P 1 21/n 1'
_atom_sites_solution_hydrogens geom
_atom_sites_solution_primary direct
_atom_sites_solution_secondary difmap
_audit_creation_method SHELXL-97
_cell_angle_alpha 90.00
_cell_angle_beta 92.603(6)
_cell_angle_gamma 90.00
_cell_formula_units_Z 4
_cell_length_a 7.4706(8)
_cell_length_b 6.0946(6)
_cell_length_c 23.464(3)
_cell_measurement_temperature 296(2)
_cell_measurement_theta_max 25.0
_cell_measurement_theta_min 2.0
_cell_volume 1067.2(2)
_computing_structure_refinement 'SHELXL-97 (Sheldrick, 1997)'
_computing_structure_solution 'SHELXS-97 (Sheldrick, 1990)'
_diffrn_ambient_temperature 296(2)
_diffrn_measured_fraction_theta_full 0.985
_diffrn_measured_fraction_theta_max 0.985
_diffrn_radiation_monochromator graphite
_diffrn_radiation_source 'fine-focus sealed tube'
_diffrn_radiation_type MoK\a
_diffrn_radiation_wavelength 0.71073
_diffrn_reflns_av_R_equivalents 0.0507
_diffrn_reflns_av_sigmaI/netI 0.0494
_diffrn_reflns_limit_h_max 11
_diffrn_reflns_limit_h_min -11
_diffrn_reflns_limit_k_max 9
_diffrn_reflns_limit_k_min -7
_diffrn_reflns_limit_l_max 36
_diffrn_reflns_limit_l_min -36
_diffrn_reflns_number 20781
_diffrn_reflns_theta_full 33.74
_diffrn_reflns_theta_max 33.74
_diffrn_reflns_theta_min 1.74
_exptl_absorpt_coefficient_mu 0.176
_exptl_absorpt_correction_T_max 0.7459
_exptl_absorpt_correction_T_min 0.7010
_exptl_absorpt_correction_type empirical
_exptl_crystal_density_diffrn 1.780
_exptl_crystal_density_method 'not measured'
_exptl_crystal_F_000 568
_exptl_crystal_size_max 0.26
_exptl_crystal_size_mid 0.22
_exptl_crystal_size_min 0.20
_refine_diff_density_max 0.371
_refine_diff_density_min -0.240
_refine_diff_density_rms 0.054
_refine_ls_extinction_method none
_refine_ls_goodness_of_fit_ref 0.953
_refine_ls_hydrogen_treatment fixed
_refine_ls_matrix_type full
_refine_ls_number_parameters 181
_refine_ls_number_reflns 4203
_refine_ls_number_restraints 0
_refine_ls_restrained_S_all 0.953
_refine_ls_R_factor_all 0.0717
_refine_ls_R_factor_gt 0.0402
_refine_ls_shift/su_max 0.001
_refine_ls_shift/su_mean 0.000
_refine_ls_structure_factor_coef Fsqd
_refine_ls_weighting_details 'calc w=1/[\s^2^(Fo^2^)+(0.0525P)^2^+0.0000P] where P=(Fo^2^+2Fc^2^)/3'
_refine_ls_weighting_scheme calc
_refine_ls_wR_factor_gt 0.0962
_refine_ls_wR_factor_ref 0.1041
_reflns_number_gt 2634
_reflns_number_total 4203
_reflns_threshold_expression >2sigma(I)
_cod_data_source_file c001133a.txt
_cod_data_source_block C6H4O2BC6F5
_cod_original_cell_volume 1067.24(19)
_cod_original_sg_symbol_H-M P2(1)/n
_cod_database_code 7025472

loop_
_symmetry_equiv_pos_as_xyz
'x, y, z'
'-x+1/2, y+1/2, -z+1/2'
'-x, -y, -z'
'x-1/2, -y-1/2, z-1/2'

loop_
_atom_site_label
_atom_site_type_symbol
_atom_site_fract_x
_atom_site_fract_y
_atom_site_fract_z
_atom_site_U_iso_or_equiv
_atom_site_adp_type
_atom_site_occupancy
_atom_site_symmetry_multiplicity
_atom_site_calc_flag
_atom_site_refinement_flags
F1 F 0.44189(10) 0.39909(10) 0.05389(3) 0.03128(18) Uani 1 1 d .
F2 F 0.56138(9) 0.51392(10) 0.15939(3) 0.03359(18) Uani 1 1 d .
F3 F 0.52452(10) 0.23368(11) 0.24759(3) 0.03649(19) Uani 1 1 d .
F4 F 0.35603(10) -0.15651(12) 0.23096(3) 0.03463(18) Uani 1 1 d .
F5 F 0.23133(9) -0.27172(10) 0.12675(3) 0.02626(16) Uani 1 1 d .
O1 O 0.27334(10) 0.11789(12) -0.02324(3) 0.02343(18) Uani 1 1 d .
O2 O 0.18131(11) -0.21055(12) 0.01290(3) 0.02254(18) Uani 1 1 d .
C1 C 0.33238(14) 0.05786(16) 0.08549(5) 0.0197(2) Uani 1 1 d .
C2 C 0.41702(15) 0.25857(16) 0.09653(5) 0.0219(2) Uani 1 1 d .
C3 C 0.47940(15) 0.31979(16) 0.15036(5) 0.0237(2) Uani 1 1 d .
C4 C 0.46006(16) 0.17908(18) 0.19560(5) 0.0248(2) Uani 1 1 d .
C5 C 0.37587(15) -0.02034(17) 0.18681(5) 0.0237(2) Uani 1 1 d .
C6 C 0.31403(14) -0.07704(16) 0.13277(5) 0.0204(2) Uani 1 1 d .
C7 C 0.19655(15) -0.00864(16) -0.06726(5) 0.0202(2) Uani 1 1 d .
C8 C 0.14303(14) -0.20749(16) -0.04535(4) 0.0195(2) Uani 1 1 d .
C9 C 0.06560(16) -0.36914(17) -0.07915(5) 0.0239(2) Uani 1 1 d .
H9 H 0.0302 -0.5028 -0.0642 0.029 Uiso 1 1 calc R
C10 C 0.04345(15) -0.32089(18) -0.13685(5) 0.0241(2) Uani 1 1 d .
H10 H -0.0080 -0.4255 -0.1614 0.029 Uiso 1 1 calc R
C11 C 0.09596(15) -0.12071(17) -0.15899(5) 0.0238(2) Uani 1 1 d .
H11 H 0.0789 -0.0948 -0.1979 0.029 Uiso 1 1 calc R
C12 C 0.17367(15) 0.04250(18) -0.12419(5) 0.0233(2) Uani 1 1 d .
H12 H 0.2078 0.1775 -0.1386 0.028 Uiso 1 1 calc R
B1 B 0.26183(17) -0.01096(19) 0.02493(5) 0.0207(2) Uani 1 1 d .

loop_
_atom_site_aniso_label
_atom_site_aniso_U_11
_atom_site_aniso_U_22
_atom_site_aniso_U_33
_atom_site_aniso_U_23
_atom_site_aniso_U_13
_atom_site_aniso_U_12
F1 0.0390(4) 0.0238(3) 0.0309(4) 0.0058(3) 0.0008(3) -0.0060(3)
F2 0.0330(4) 0.0223(3) 0.0450(4) -0.0087(3) -0.0030(3) -0.0059(3)
F3 0.0448(5) 0.0393(4) 0.0246(4) -0.0102(3) -0.0070(3) -0.0038(3)
F4 0.0453(5) 0.0378(4) 0.0206(4) 0.0053(3) -0.0017(3) -0.0062(3)
F5 0.0315(4) 0.0211(3) 0.0258(3) 0.0014(3) -0.0026(3) -0.0065(3)
O1 0.0273(4) 0.0225(4) 0.0204(4) 0.0000(3) -0.0008(3) -0.0035(3)
O2 0.0286(4) 0.0210(3) 0.0180(4) 0.0012(3) -0.0005(3) -0.0018(3)
C1 0.0187(5) 0.0197(4) 0.0208(5) -0.0014(4) 0.0009(4) 0.0023(4)
C2 0.0214(6) 0.0194(5) 0.0251(6) 0.0023(4) 0.0017(4) 0.0013(4)
C3 0.0218(6) 0.0184(5) 0.0307(6) -0.0062(4) 0.0003(5) -0.0002(4)
C4 0.0237(6) 0.0287(5) 0.0216(5) -0.0079(5) -0.0025(4) 0.0018(5)
C5 0.0262(6) 0.0250(5) 0.0201(5) 0.0019(4) 0.0018(4) 0.0014(4)
C6 0.0198(6) 0.0183(4) 0.0231(6) -0.0013(4) -0.0001(4) -0.0002(4)
C7 0.0197(5) 0.0193(5) 0.0215(5) -0.0005(4) 0.0003(4) 0.0017(4)
C8 0.0207(5) 0.0214(5) 0.0164(5) 0.0022(4) 0.0008(4) 0.0025(4)
C9 0.0299(6) 0.0201(5) 0.0216(6) 0.0011(4) -0.0004(5) -0.0016(4)
C10 0.0263(6) 0.0233(5) 0.0225(6) -0.0032(4) -0.0016(4) 0.0009(4)
C11 0.0249(6) 0.0279(6) 0.0186(5) 0.0026(4) -0.0005(4) 0.0037(5)
C12 0.0262(6) 0.0221(5) 0.0218(6) 0.0042(4) 0.0017(4) 0.0012(4)
B1 0.0187(6) 0.0208(5) 0.0228(6) -0.0001(5) 0.0013(5) 0.0021(4)

loop_
_atom_type_symbol
_atom_type_description
_atom_type_scat_dispersion_real
_atom_type_scat_dispersion_imag
_atom_type_scat_source
C C 0.0033 0.0016 'International Tables Vol C Tables 4.2.6.8 and 6.1.1.4'
H H 0.0000 0.0000 'International Tables Vol C Tables 4.2.6.8 and 6.1.1.4'
B B 0.0013 0.0007 'International Tables Vol C Tables 4.2.6.8 and 6.1.1.4'
O O 0.0106 0.0060 'International Tables Vol C Tables 4.2.6.8 and 6.1.1.4'
F F 0.0171 0.0103 'International Tables Vol C Tables 4.2.6.8 and 6.1.1.4'

loop_
_geom_angle_atom_site_label_1
_geom_angle_atom_site_label_2
_geom_angle_atom_site_label_3
_geom_angle
B1 O1 C7 104.67(8)
B1 O2 C8 104.99(8)
C6 C1 C2 115.45(10)
C6 C1 B1 121.91(9)
C2 C1 B1 122.64(10)
F1 C2 C3 117.40(9)
F1 C2 C1 119.99(10)
C3 C2 C1 122.61(10)
F2 C3 C4 119.31(10)
F2 C3 C2 121.02(10)
C4 C3 C2 119.67(9)
F3 C4 C3 120.24(10)
F3 C4 C5 120.00(10)
C3 C4 C5 119.75(10)
F4 C5 C6 120.87(10)
F4 C5 C4 119.69(10)
C6 C5 C4 119.45(10)
F5 C6 C5 116.96(9)
F5 C6 C1 119.97(9)
C5 C6 C1 123.06(10)
C12 C7 C8 122.32(10)
C12 C7 O1 128.64(9)
C8 C7 O1 109.04(9)
C9 C8 C7 122.32(10)
C9 C8 O2 128.49(9)
C7 C8 O2 109.19(9)
C8 C9 C10 116.04(10)
C8 C9 H9 122.0
C10 C9 H9 122.0
C9 C10 C11 121.83(10)
C9 C10 H10 119.1
C11 C10 H10 119.1
C10 C11 C12 121.59(10)
C10 C11 H11 119.2
C12 C11 H11 119.2
C7 C12 C11 115.89(10)
C7 C12 H12 122.1
C11 C12 H12 122.1
O2 B1 O1 112.10(10)
O2 B1 C1 123.53(10)
O1 B1 C1 124.36(10)

loop_
_geom_bond_atom_site_label_1
_geom_bond_atom_site_label_2
_geom_bond_distance
F1 C2 1.3364(13)
F2 C3 1.3446(12)
F3 C4 1.3332(13)
F4 C5 1.3409(12)
F5 C6 1.3422(12)
O1 B1 1.3820(15)
O1 C7 1.3917(13)
O2 B1 1.3805(14)
O2 C8 1.3838(13)
C1 C6 1.3926(15)
C1 C2 1.3958(14)
C1 B1 1.5509(16)
C2 C3 1.3778(16)
C3 C4 1.3773(16)
C4 C5 1.3797(15)
C5 C6 1.3737(15)
C7 C12 1.3748(15)
C7 C8 1.3825(14)
C8 C9 1.3756(15)
C9 C10 1.3881(15)
C9 H9 0.9300
C10 C11 1.3894(16)
C10 H10 0.9300
C11 C12 1.3965(15)
C11 H11 0.9300
C12 H12 0.9300
